data_4341524
loop_
_publ_author_name
'Hewage, Jeewantha S.'
'Wanniarachchi, Sarath'
'Morin, Tyler J.'
'Liddle, Brendan J.'
'Banaszynski, Megan'
'Lindeman, Sergey V.'
'Bennett, Brian'
'Gardinier, James R.'

_publ_section_title
;
 Homoleptic Nickel(II) Complexes of Redox-Tunable Pincer-type Ligands.
;
_journal_issue 19
_journal_name_full 'Inorganic chemistry'
_journal_page_first 10070
_journal_page_last 10084
_journal_paper_doi 10.1021/ic500657e
_journal_volume 53
_journal_year 2014
_chemical_formula_moiety 'C40 H36 N10 Ni, 2(C H2 Cl2), 2(B F4)'
_chemical_formula_sum 'C42 H40 B2 Cl4 F8 N10 Ni'
_chemical_formula_weight 1058.97
_chemical_name_systematic
;
 ? 
;
_space_group_crystal_system monoclinic
_space_group_IT_number 14
_space_group_name_Hall '-P 2ybc'
_space_group_name_H-M_alt 'P 1 21/c 1'
_symmetry_space_group_name_Hall '-P 2ybc'
_symmetry_space_group_name_H-M 'P 1 21/c 1'
_atom_sites_solution_hydrogens geom
_atom_sites_solution_primary iterative
_atom_sites_solution_secondary difmap
_audit_creation_date 2013-11-26
_audit_creation_method
;
Olex2 1.2
(compiled 2013.09.17 svn.r2790 for OlexSys, GUI svn.r4601)
;
_cell_angle_alpha 90.00
_cell_angle_beta 108.734(3)
_cell_angle_gamma 90.00
_cell_formula_units_Z 4
_cell_length_a 24.8291(6)
_cell_length_b 9.5433(2)
_cell_length_c 20.5730(5)
_cell_measurement_reflns_used 15224
_cell_measurement_temperature 99.95(10)
_cell_measurement_theta_max 73.7110
_cell_measurement_theta_min 4.2880
_cell_volume 4616.5(2)
_computing_cell_refinement
;
CrysAlisPro, Agilent Technologies,
Version 1.171.36.28 (release 01-02-2013 CrysAlis171 .NET)
(compiled Feb  1 2013,16:14:44)
;
_computing_data_collection
;
CrysAlisPro, Agilent Technologies,
Version 1.171.36.28 (release 01-02-2013 CrysAlis171 .NET)
(compiled Feb  1 2013,16:14:44)
;
_computing_data_reduction
;
CrysAlisPro, Agilent Technologies,
Version 1.171.36.28 (release 01-02-2013 CrysAlis171 .NET)
(compiled Feb  1 2013,16:14:44)
;
_computing_molecular_graphics
;
O. V. Dolomanov, L. J. Bourhis, R. J. Gildea, J. A. K. Howard and H. Puschmann,
OLEX2: a complete structure solution, refinement and analysis program.
J. Appl. Cryst. (2009). 42, 339-341.
;
_computing_publication_material
;
O. V. Dolomanov, L. J. Bourhis, R. J. Gildea, J. A. K. Howard and H. Puschmann,
OLEX2: a complete structure solution, refinement and analysis program.
J. Appl. Cryst. (2009). 42, 339-341.
;
_computing_structure_refinement
;
XL, G.M. Sheldrick, Acta Cryst.
(2008). A64, 112-122
;
_computing_structure_solution
;
olex2.solve (L.J. Bourhis, O.V. Dolomanov, R.J. Gildea, J.A.K. Howard,
H. Puschmann, in preparation, 2011)
;
_diffrn_ambient_temperature 99.95(10)
_diffrn_detector_area_resol_mean 10.3756
_diffrn_measured_fraction_theta_full 0.9995
_diffrn_measured_fraction_theta_max 0.9836
_diffrn_measurement_details
;
  1 omega -114.00  -11.00   1.0000   10.0000
omega____ theta____ kappa____ phi______ frames
    -      -40.7892  -57.0000 -120.0000 103

  2 omega  -49.00   31.00   1.0000   10.0000
omega____ theta____ kappa____ phi______ frames
    -      -40.7892   37.0000   30.0000 80

  3 omega   67.00   95.00   1.0000   10.0000
omega____ theta____ kappa____ phi______ frames
    -       40.7892 -125.0000 -180.0000 28

  4 omega -101.00  -73.00   1.0000   39.9900
omega____ theta____ kappa____ phi______ frames
    -      -55.5000 -125.0000    0.0000 28

  5 omega   23.00  109.00   1.0000   39.9900
omega____ theta____ kappa____ phi______ frames
    -      107.0222  -94.0000    0.0000 86

  6 omega   50.00   90.00   1.0000   39.9900
omega____ theta____ kappa____ phi______ frames
    -      107.0222  -30.0000   60.0000 40

  7 omega   23.00   93.00   1.0000   39.9900
omega____ theta____ kappa____ phi______ frames
    -      107.0222  -94.0000   60.0000 70

  8 omega   29.00   76.00   1.0000   39.9900
omega____ theta____ kappa____ phi______ frames
    -      107.0222  -94.0000 -150.0000 47

  9 omega   29.00   85.00   1.0000   39.9900
omega____ theta____ kappa____ phi______ frames
    -      107.0222  -30.0000   30.0000 56

 10 omega   54.00   92.00   1.0000   39.9900
omega____ theta____ kappa____ phi______ frames
    -      107.0222  -45.0000 -120.0000 38

 11 omega   76.00  177.00   1.0000   39.9900
omega____ theta____ kappa____ phi______ frames
    -      107.0222   30.0000 -150.0000 101

 12 omega -120.00   -7.00   1.0000   10.0000
omega____ theta____ kappa____ phi______ frames
    -      -40.7892  -77.0000   60.0000 113

 13 omega  -49.00   35.00   1.0000   10.0000
omega____ theta____ kappa____ phi______ frames
    -      -40.7892   37.0000  -30.0000 84

 14 omega  -49.00   35.00   1.0000   10.0000
omega____ theta____ kappa____ phi______ frames
    -      -40.7892   37.0000 -180.0000 84

 15 omega -134.00  -43.00   1.0000   39.9900
omega____ theta____ kappa____ phi______ frames
    -      -55.5000  -77.0000 -180.0000 91

 16 omega   94.00  178.00   1.0000   39.9900
omega____ theta____ kappa____ phi______ frames
    -      107.0222  125.0000   30.0000 84

 17 omega   77.00  178.00   1.0000   39.9900
omega____ theta____ kappa____ phi______ frames
    -      107.0222   61.0000  -60.0000 101

 18 omega   76.00  178.00   1.0000   39.9900
omega____ theta____ kappa____ phi______ frames
    -      107.0222   30.0000  120.0000 102

 19 omega   73.00  178.00   1.0000   39.9900
omega____ theta____ kappa____ phi______ frames
    -      107.0222   77.0000 -120.0000 105

 20 omega   76.00  125.00   1.0000   39.9900
omega____ theta____ kappa____ phi______ frames
    -      107.0222   30.0000   30.0000 49
;
_diffrn_measurement_device_type 'SuperNova, Dual, Cu at zero, Atlas'
_diffrn_measurement_method '\w scans'
_diffrn_orient_matrix_UB_11 -0.0494685000
_diffrn_orient_matrix_UB_12 -0.0368596000
_diffrn_orient_matrix_UB_13 -0.0652164000
_diffrn_orient_matrix_UB_21 0.0403495000
_diffrn_orient_matrix_UB_22 0.0121019000
_diffrn_orient_matrix_UB_23 -0.0431043000
_diffrn_orient_matrix_UB_31 0.0148127000
_diffrn_orient_matrix_UB_32 -0.1566315000
_diffrn_orient_matrix_UB_33 0.0119540000
_diffrn_radiation_monochromator mirror
_diffrn_radiation_type 'Cu K\a'
_diffrn_radiation_wavelength 1.5418
_diffrn_reflns_av_R_equivalents 0.0336
_diffrn_reflns_av_unetI/netI 0.0236
_diffrn_reflns_limit_h_max 30
_diffrn_reflns_limit_h_min -30
_diffrn_reflns_limit_k_max 9
_diffrn_reflns_limit_k_min -11
_diffrn_reflns_limit_l_max 24
_diffrn_reflns_limit_l_min -25
_diffrn_reflns_number 38581
_diffrn_reflns_theta_full 72.00
_diffrn_reflns_theta_max 73.76
_diffrn_reflns_theta_min 3.76
_diffrn_source 'SuperNova (Cu) X-ray Source'
_exptl_absorpt_coefficient_mu 3.407
_exptl_absorpt_correction_T_max 0.868
_exptl_absorpt_correction_T_min 0.336
_exptl_absorpt_correction_type gaussian
_exptl_absorpt_process_details
;
CrysAlisPro, Agilent Technologies,
Version 1.171.36.28 (release 01-02-2013 CrysAlis171 .NET)
(compiled Feb  1 2013,16:14:44)
Numerical absorption correction based on gaussian integration over
            a multifaceted crystal model
;
_exptl_crystal_colour 'dark violet'
_exptl_crystal_colour_modifier dark
_exptl_crystal_colour_primary violet
_exptl_crystal_density_diffrn 1.524
_exptl_crystal_density_method 'not measured'
_exptl_crystal_description needle
_exptl_crystal_F_000 2160
_exptl_crystal_size_max 0.77
_exptl_crystal_size_mid 0.1002
_exptl_crystal_size_min 0.0509
_refine_diff_density_max 1.254
_refine_diff_density_min -0.809
_refine_diff_density_rms 0.085
_refine_ls_extinction_method none
_refine_ls_goodness_of_fit_ref 1.049
_refine_ls_hydrogen_treatment mixed
_refine_ls_matrix_type full
_refine_ls_number_parameters 608
_refine_ls_number_reflns 9154
_refine_ls_number_restraints 0
_refine_ls_restrained_S_all 1.049
_refine_ls_R_factor_all 0.0732
_refine_ls_R_factor_gt 0.0639
_refine_ls_shift/su_max 0.001
_refine_ls_shift/su_mean 0.000
_refine_ls_structure_factor_coef Fsqd
_refine_ls_weighting_details 'calc w=1/[\s^2^(Fo^2^)+(0.1133P)^2^+5.8254P] where P=(Fo^2^+2Fc^2^)/3'
_refine_ls_weighting_scheme calc
_refine_ls_wR_factor_gt 0.1830
_refine_ls_wR_factor_ref 0.1949
_reflns_number_gt 7713
_reflns_number_total 9154
_reflns_threshold_expression >2sigma(I)
_cod_data_source_file ic500657e_si_002.cif
_cod_data_source_block NiMeM2diBF4_1_2BF4_2CH2Cl2
_cod_original_cell_volume 4616.52(19)
_cod_database_code 4341524
_chemical_oxdiff_formula 'Ni C40 H36 N10 B2 F8 C2 H4 Cl4'
_reflns_odcompleteness_completeness 99.95
_reflns_odcompleteness_iscentric 1
_reflns_odcompleteness_theta 66.97
_olex2_refinement_description
;
1. Others
 Fixed Uiso: H41(0.044) H42(0.05) H43(0.05) H53(0.046) H55(0.046) H56(0.042)
 H57a(0.075) H57b(0.075) H57c(0.075) H61(0.051) H62(0.064) H63(0.059)
 H73(0.052) H75(0.052) H76(0.046) H77a(0.093) H77b(0.093) H77c(0.093)
 H11(0.047) H12(0.052) H13(0.052) H3(0.059) H5(0.069) H6(0.056) H7a(0.112)
 H7b(0.112) H7c(0.112) H21(0.046) H22(0.055) H23(0.057) H33(0.061) H35(0.07)
 H36(0.059) H37a(0.12) H37b(0.12) H37c(0.12) H1sa(0.063) H1sb(0.063)
 H2sa(0.116) H2sb(0.116)
 Fixed X: H41(0.8065) H42(0.7642) H43(0.6658) H53(0.6028) H55(0.487)
 H56(0.5538) H57a(0.5157) H57b(0.4673) H57c(0.4774) H61(0.803) H62(0.7703)
 H63(0.692) H73(0.6661) H75(0.55) H76(0.5794) H77a(0.5441) H77b(0.6059)
 H77c(0.592) H11(0.6644) H12(0.6856) H13(0.7683) H3(0.7952) H5(0.9321)
 H6(0.9155) H7a(0.8687) H7b(0.9141) H7c(0.8483) H21(0.7067) H22(0.766)
 H23(0.8566) H33(0.8992) H35(0.991) H36(0.9239) H37a(1.0294) H37b(0.9782)
 H37c(0.9995) H1sa(0.4956) H1sb(0.5362) H2sa(0.9627) H2sb(0.924)
 Fixed Y: H41(0.3417) H42(0.1527) H43(0.2311) H53(0.3933) H55(0.6394)
 H56(0.7019) H57a(0.4662) H57b(0.5491) H57c(0.3858) H61(0.9525) H62(1.1438)
 H63(1.0431) H73(0.853) H75(0.542) H76(0.5053) H77a(0.7454) H77b(0.8029)
 H77c(0.6392) H11(0.8845) H12(0.9831) H13(0.8454) H3(0.5941) H5(0.3968)
 H6(0.4993) H7a(0.3141) H7b(0.4328) H7c(0.4542) H21(0.4096) H22(0.3442)
 H23(0.4813) H33(0.6897) H35(0.8505) H36(0.7724) H37a(0.7889) H37b(0.8281)
 H37c(0.9391) H1sa(1.1255) H1sb(1.1824) H2sa(0.0945) H2sb(0.177)
 Fixed Z: H41(0.4701) H42(0.3832) H43(0.319) H53(0.2686) H55(0.313)
 H56(0.4156) H57a(0.1769) H57b(0.1971) H57c(0.2145) H61(0.5074) H62(0.5707)
 H63(0.6073) H73(0.6611) H75(0.5971) H76(0.5028) H77a(0.6835) H77b(0.7264)
 H77c(0.7271) H11(0.3765) H12(0.2745) H13(0.2638) H3(0.2619) H5(0.39)
 H6(0.4839) H7a(0.2565) H7b(0.2558) H7c(0.2127) H21(0.576) H22(0.6954)
 H23(0.7206) H33(0.7158) H35(0.6034) H36(0.5036) H37a(0.745) H37b(0.773)
 H37c(0.7283) H1sa(0.4329) H1sb(0.5054) H2sa(0.5689) H2sb(0.5026)
;

loop_
_space_group_symop_id
_space_group_symop_operation_xyz
1 'x, y, z'
2 '-x, y+1/2, -z+1/2'
3 '-x, -y, -z'
4 'x, -y-1/2, z-1/2'

loop_
_atom_site_label
_atom_site_type_symbol
_atom_site_fract_x
_atom_site_fract_y
_atom_site_fract_z
_atom_site_U_iso_or_equiv
_atom_site_adp_type
_atom_site_occupancy
_atom_site_symmetry_multiplicity
_atom_site_calc_flag
_atom_site_refinement_flags
Ni1 Ni 0.74380(2) 0.63946(5) 0.47904(2) 0.03011(16) Uani 1 1 d .
N1 N 0.82782(11) 0.6461(3) 0.48679(14) 0.0376(6) Uani 1 1 d .
N2 N 0.65961(10) 0.6268(3) 0.46805(13) 0.0310(5) Uani 1 1 d .
N11 N 0.72869(11) 0.7469(3) 0.38727(13) 0.0342(5) Uani 1 1 d .
N12 N 0.76350(12) 0.7345(3) 0.34846(13) 0.0365(6) Uani 1 1 d .
N21 N 0.77064(11) 0.5383(3) 0.57279(13) 0.0345(5) Uani 1 1 d .
N22 N 0.82148(11) 0.5632(3) 0.62227(13) 0.0377(6) Uani 1 1 d .
N41 N 0.73240(10) 0.4468(3) 0.43172(13) 0.0322(5) Uani 1 1 d .
N42 N 0.68467(11) 0.4080(3) 0.38028(13) 0.0331(5) Uani 1 1 d .
N61 N 0.74414(11) 0.8279(3) 0.52732(13) 0.0361(6) Uani 1 1 d .
N62 N 0.70687(11) 0.8597(3) 0.56153(13) 0.0368(6) Uani 1 1 d .
C1 C 0.84318(14) 0.6067(3) 0.43076(18) 0.0384(7) Uani 1 1 d .
C2 C 0.80819(15) 0.6355(3) 0.36271(18) 0.0397(7) Uani 1 1 d .
C3 C 0.81939(18) 0.5742(4) 0.3071(2) 0.0493(9) Uani 1 1 d .
H3 H 0.7952 0.5941 0.2619 0.059 Uiso 1 1 calc R
C4 C 0.86522(19) 0.4843(4) 0.3163(2) 0.0556(10) Uani 1 1 d .
C5 C 0.90042(18) 0.4576(4) 0.3829(3) 0.0574(10) Uani 1 1 d .
H5 H 0.9321 0.3968 0.3900 0.069 Uiso 1 1 calc R
C6 C 0.89030(15) 0.5180(4) 0.4391(2) 0.0464(8) Uani 1 1 d .
H6 H 0.9155 0.4993 0.4839 0.056 Uiso 1 1 calc R
C7 C 0.8749(2) 0.4153(5) 0.2549(3) 0.0747(14) Uani 1 1 d .
H7a H 0.8687 0.3141 0.2565 0.112 Uiso 1 1 calc R
H7b H 0.9141 0.4328 0.2558 0.112 Uiso 1 1 calc R
H7c H 0.8483 0.4542 0.2127 0.112 Uiso 1 1 calc R
C11 C 0.69355(14) 0.8520(3) 0.35967(17) 0.0388(7) Uani 1 1 d .
H11 H 0.6644 0.8845 0.3765 0.047 Uiso 1 1 calc R
C12 C 0.70493(15) 0.9083(4) 0.30300(17) 0.0435(8) Uani 1 1 d .
H12 H 0.6856 0.9831 0.2745 0.052 Uiso 1 1 calc R
C13 C 0.74989(16) 0.8324(4) 0.29732(17) 0.0430(8) Uani 1 1 d .
H13 H 0.7683 0.8454 0.2638 0.052 Uiso 1 1 calc R
C21 C 0.74350(14) 0.4456(3) 0.59937(17) 0.0386(7) Uani 1 1 d .
H21 H 0.7067 0.4096 0.5760 0.046 Uiso 1 1 calc R
C22 C 0.77591(16) 0.4082(4) 0.66577(18) 0.0462(8) Uani 1 1 d .
H22 H 0.7660 0.3442 0.6954 0.055 Uiso 1 1 calc R
C23 C 0.82531(16) 0.4836(4) 0.67929(18) 0.0476(8) Uani 1 1 d .
H23 H 0.8566 0.4813 0.7206 0.057 Uiso 1 1 calc R
C31 C 0.86976(13) 0.6797(4) 0.54782(18) 0.0401(7) Uani 1 1 d .
C32 C 0.86370(14) 0.6525(4) 0.61319(17) 0.0401(7) Uani 1 1 d .
C33 C 0.90412(15) 0.7056(4) 0.6725(2) 0.0506(9) Uani 1 1 d .
H33 H 0.8992 0.6897 0.7158 0.061 Uiso 1 1 calc R
C34 C 0.95093(16) 0.7804(5) 0.6696(2) 0.0578(11) Uani 1 1 d .
C35 C 0.95827(16) 0.8023(5) 0.6059(3) 0.0584(11) Uani 1 1 d .
H35 H 0.9910 0.8505 0.6034 0.070 Uiso 1 1 calc R
C36 C 0.91844(15) 0.7545(4) 0.5464(2) 0.0488(8) Uani 1 1 d .
H36 H 0.9239 0.7724 0.5036 0.059 Uiso 1 1 calc R
C37 C 0.99326(19) 0.8394(6) 0.7347(3) 0.0799(16) Uani 1 1 d .
H37a H 1.0294 0.7889 0.7450 0.120 Uiso 1 1 calc R
H37b H 0.9782 0.8281 0.7730 0.120 Uiso 1 1 calc R
H37c H 0.9995 0.9391 0.7283 0.120 Uiso 1 1 calc R
C41 C 0.76929(14) 0.3435(3) 0.43769(17) 0.0364(7) Uani 1 1 d .
H41 H 0.8065 0.3417 0.4701 0.044 Uiso 1 1 calc R
C42 C 0.74623(15) 0.2371(4) 0.38979(19) 0.0420(7) Uani 1 1 d .
H42 H 0.7642 0.1527 0.3832 0.050 Uiso 1 1 calc R
C43 C 0.69285(15) 0.2806(4) 0.35493(18) 0.0420(7) Uani 1 1 d .
H43 H 0.6658 0.2311 0.3190 0.050 Uiso 1 1 calc R
C51 C 0.61979(12) 0.5820(3) 0.40773(15) 0.0312(6) Uani 1 1 d .
C52 C 0.63349(13) 0.4859(3) 0.36224(15) 0.0333(6) Uani 1 1 d .
C53 C 0.59289(14) 0.4548(4) 0.29920(16) 0.0385(7) Uani 1 1 d .
H53 H 0.6028 0.3933 0.2686 0.046 Uiso 1 1 calc R
C54 C 0.53835(14) 0.5108(4) 0.27978(16) 0.0390(7) Uani 1 1 d .
C55 C 0.52437(13) 0.6017(4) 0.32484(17) 0.0382(7) Uani 1 1 d .
H55 H 0.4870 0.6394 0.3130 0.046 Uiso 1 1 calc R
C56 C 0.56416(13) 0.6376(3) 0.38642(16) 0.0349(6) Uani 1 1 d .
H56 H 0.5538 0.7019 0.4156 0.042 Uiso 1 1 calc R
C57 C 0.49601(16) 0.4748(4) 0.21107(18) 0.0500(9) Uani 1 1 d .
H57a H 0.5157 0.4662 0.1769 0.075 Uiso 1 1 calc R
H57b H 0.4673 0.5491 0.1971 0.075 Uiso 1 1 calc R
H57c H 0.4774 0.3858 0.2145 0.075 Uiso 1 1 calc R
C61 C 0.77378(15) 0.9435(4) 0.52774(18) 0.0427(7) Uani 1 1 d .
H61 H 0.8030 0.9525 0.5074 0.051 Uiso 1 1 calc R
C62 C 0.75568(17) 1.0511(4) 0.5628(2) 0.0533(9) Uani 1 1 d .
H62 H 0.7703 1.1438 0.5707 0.064 Uiso 1 1 calc R
C63 C 0.71322(15) 0.9959(4) 0.5829(2) 0.0488(9) Uani 1 1 d .
H63 H 0.6920 1.0431 0.6073 0.059 Uiso 1 1 calc R
C71 C 0.64058(13) 0.6582(3) 0.52272(15) 0.0333(6) Uani 1 1 d .
C72 C 0.66670(13) 0.7637(3) 0.57140(15) 0.0349(6) Uani 1 1 d .
C73 C 0.64840(14) 0.7832(4) 0.62827(17) 0.0434(8) Uani 1 1 d .
H73 H 0.6661 0.8530 0.6611 0.052 Uiso 1 1 calc R
C74 C 0.60453(15) 0.7025(4) 0.63791(17) 0.0458(8) Uani 1 1 d .
C75 C 0.57944(15) 0.5984(4) 0.59061(18) 0.0435(8) Uani 1 1 d .
H75 H 0.5500 0.5420 0.5971 0.052 Uiso 1 1 calc R
C76 C 0.59706(14) 0.5769(4) 0.53458(17) 0.0384(7) Uani 1 1 d .
H76 H 0.5794 0.5053 0.5028 0.046 Uiso 1 1 calc R
C77 C 0.58493(17) 0.7244(6) 0.6991(2) 0.0619(12) Uani 1 1 d .
H77a H 0.5441 0.7454 0.6835 0.093 Uiso 1 1 calc R
H77b H 0.6059 0.8029 0.7264 0.093 Uiso 1 1 calc R
H77c H 0.5920 0.6392 0.7271 0.093 Uiso 1 1 calc R
Cl1 Cl 0.56909(5) 1.25358(11) 0.41868(5) 0.0606(3) Uani 1 1 d .
Cl2 Cl 0.57128(4) 0.97607(10) 0.47736(5) 0.0562(3) Uani 1 1 d .
C1s C 0.53574(19) 1.1398(4) 0.4614(2) 0.0525(9) Uani 1 1 d .
H1sa H 0.4956 1.1255 0.4329 0.063 Uiso 1 1 calc R
H1sb H 0.5362 1.1824 0.5054 0.063 Uiso 1 1 calc R
Cl3 Cl 0.99362(5) 0.31754(15) 0.56864(7) 0.0745(3) Uani 1 1 d .
Cl4 Cl 0.89235(5) 0.2145(2) 0.59335(6) 0.0928(5) Uani 1 1 d .
C2s C 0.9433(3) 0.1847(7) 0.5527(4) 0.097(2) Uani 1 1 d .
H2sa H 0.9627 0.0945 0.5689 0.116 Uiso 1 1 calc R
H2sb H 0.9240 0.1770 0.5026 0.116 Uiso 1 1 calc R
F1 F 0.85030(10) 0.9687(3) 0.41537(13) 0.0638(6) Uani 1 1 d .
F2 F 0.88398(11) 0.8896(3) 0.33177(12) 0.0603(6) Uani 1 1 d .
F3 F 0.94069(11) 1.0058(5) 0.42321(16) 0.1016(13) Uani 1 1 d .
F4 F 0.8699(2) 1.1164(3) 0.34082(18) 0.1188(16) Uani 1 1 d .
B1 B 0.88616(18) 0.9978(5) 0.3774(2) 0.0453(9) Uani 1 1 d .
F5 F 0.55934(15) 0.2219(7) 0.6159(2) 0.157(3) Uani 1 1 d .
F6 F 0.62146(10) 0.3284(2) 0.70212(11) 0.0539(5) Uani 1 1 d .
F7 F 0.64163(11) 0.2751(3) 0.60288(13) 0.0598(6) Uani 1 1 d .
F8 F 0.6381(3) 0.1097(3) 0.6751(2) 0.159(3) Uani 1 1 d .
B2 B 0.6166(2) 0.2344(5) 0.6495(2) 0.0479(9) Uani 1 1 d .

loop_
_atom_site_aniso_label
_atom_site_aniso_U_11
_atom_site_aniso_U_22
_atom_site_aniso_U_33
_atom_site_aniso_U_23
_atom_site_aniso_U_13
_atom_site_aniso_U_12
Ni1 0.0307(3) 0.0297(3) 0.0280(3) -0.00090(19) 0.0069(2) 0.00171(19)
N1 0.0365(13) 0.0374(14) 0.0381(14) -0.0014(11) 0.0108(11) 0.0022(11)
N2 0.0337(12) 0.0303(12) 0.0284(12) -0.0006(10) 0.0091(10) 0.0030(10)
N11 0.0393(13) 0.0333(13) 0.0290(12) -0.0025(10) 0.0093(10) -0.0004(10)
N12 0.0448(14) 0.0325(13) 0.0324(13) -0.0013(10) 0.0127(11) -0.0045(11)
N21 0.0338(12) 0.0352(13) 0.0305(12) -0.0002(10) 0.0045(10) 0.0031(10)
N22 0.0380(13) 0.0389(14) 0.0304(13) 0.0000(11) 0.0030(10) 0.0065(11)
N41 0.0303(12) 0.0326(13) 0.0320(12) -0.0010(10) 0.0077(9) 0.0008(10)
N42 0.0346(12) 0.0328(13) 0.0296(12) -0.0026(10) 0.0070(10) 0.0024(10)
N61 0.0374(13) 0.0354(13) 0.0312(13) -0.0031(11) 0.0048(10) 0.0027(11)
N62 0.0354(13) 0.0371(14) 0.0315(13) -0.0081(10) 0.0019(10) 0.0065(11)
C1 0.0373(15) 0.0312(15) 0.0505(18) -0.0026(14) 0.0193(14) -0.0032(13)
C2 0.0496(18) 0.0316(16) 0.0439(18) -0.0063(13) 0.0233(15) -0.0077(13)
C3 0.065(2) 0.0395(18) 0.052(2) -0.0105(16) 0.0313(18) -0.0115(17)
C4 0.067(2) 0.0403(19) 0.074(3) -0.0158(18) 0.043(2) -0.0104(18)
C5 0.055(2) 0.0392(19) 0.090(3) -0.011(2) 0.040(2) -0.0010(17)
C6 0.0420(17) 0.0372(18) 0.064(2) -0.0050(16) 0.0219(16) -0.0001(14)
C7 0.096(4) 0.055(3) 0.096(4) -0.026(3) 0.063(3) -0.011(2)
C11 0.0408(16) 0.0350(16) 0.0346(16) -0.0010(12) 0.0035(13) 0.0000(13)
C12 0.0514(19) 0.0348(17) 0.0360(16) 0.0030(13) 0.0026(14) -0.0058(14)
C13 0.0545(19) 0.0408(18) 0.0323(16) 0.0001(13) 0.0120(14) -0.0123(15)
C21 0.0427(16) 0.0341(16) 0.0392(16) 0.0008(13) 0.0135(13) 0.0057(13)
C22 0.059(2) 0.0415(18) 0.0401(18) 0.0079(15) 0.0184(15) 0.0115(16)
C23 0.054(2) 0.051(2) 0.0328(16) 0.0041(15) 0.0066(14) 0.0134(17)
C31 0.0316(14) 0.0400(17) 0.0454(18) -0.0022(14) 0.0078(13) 0.0056(13)
C32 0.0363(15) 0.0386(17) 0.0393(17) -0.0031(13) 0.0037(13) 0.0080(13)
C33 0.0433(18) 0.050(2) 0.047(2) -0.0071(16) -0.0026(15) 0.0077(16)
C34 0.0379(18) 0.053(2) 0.066(3) -0.0126(19) -0.0063(17) 0.0072(16)
C35 0.0334(17) 0.049(2) 0.084(3) -0.005(2) 0.0066(18) -0.0001(16)
C36 0.0376(17) 0.0436(19) 0.063(2) 0.0011(17) 0.0130(16) 0.0027(15)
C37 0.046(2) 0.084(4) 0.086(4) -0.026(3) -0.012(2) 0.001(2)
C41 0.0361(15) 0.0322(15) 0.0396(16) 0.0027(12) 0.0105(12) 0.0027(12)
C42 0.0442(17) 0.0331(16) 0.0482(19) -0.0039(14) 0.0139(14) 0.0061(14)
C43 0.0427(17) 0.0355(17) 0.0437(18) -0.0104(14) 0.0080(14) 0.0029(14)
C51 0.0329(14) 0.0300(14) 0.0298(14) -0.0010(11) 0.0089(11) 0.0002(11)
C52 0.0344(14) 0.0332(15) 0.0307(14) 0.0010(12) 0.0084(11) 0.0034(12)
C53 0.0444(17) 0.0383(17) 0.0311(15) -0.0017(13) 0.0099(13) 0.0038(14)
C54 0.0395(16) 0.0382(17) 0.0335(16) 0.0014(13) 0.0036(13) -0.0010(13)
C55 0.0336(15) 0.0389(17) 0.0385(16) 0.0019(13) 0.0066(12) 0.0030(13)
C56 0.0342(15) 0.0336(15) 0.0378(16) -0.0004(12) 0.0130(12) 0.0024(12)
C57 0.0501(19) 0.053(2) 0.0355(17) -0.0016(15) -0.0016(15) 0.0040(17)
C61 0.0418(17) 0.0390(17) 0.0404(17) -0.0035(14) 0.0036(13) -0.0020(14)
C62 0.052(2) 0.0367(18) 0.062(2) -0.0126(17) 0.0067(17) 0.0003(16)
C63 0.0438(18) 0.0408(19) 0.055(2) -0.0152(16) 0.0057(15) 0.0023(15)
C71 0.0355(14) 0.0353(15) 0.0279(14) 0.0006(12) 0.0083(11) 0.0084(12)
C72 0.0361(15) 0.0378(16) 0.0273(14) 0.0001(12) 0.0053(11) 0.0094(12)
C73 0.0411(16) 0.054(2) 0.0297(15) -0.0051(14) 0.0044(13) 0.0155(15)
C74 0.0439(17) 0.060(2) 0.0320(16) 0.0047(15) 0.0107(13) 0.0180(16)
C75 0.0441(17) 0.0491(19) 0.0405(17) 0.0069(15) 0.0182(14) 0.0097(15)
C76 0.0415(16) 0.0367(17) 0.0387(16) 0.0029(13) 0.0152(13) 0.0064(13)
C77 0.047(2) 0.101(4) 0.0370(19) -0.003(2) 0.0133(15) 0.020(2)
Cl1 0.0820(7) 0.0487(5) 0.0511(5) 0.0029(4) 0.0216(5) -0.0106(5)
Cl2 0.0563(5) 0.0441(5) 0.0569(5) 0.0055(4) 0.0026(4) 0.0036(4)
C1s 0.066(2) 0.049(2) 0.0422(19) 0.0088(16) 0.0163(17) -0.0045(18)
Cl3 0.0536(5) 0.0876(8) 0.0791(8) 0.0172(6) 0.0171(5) -0.0112(5)
Cl4 0.0519(6) 0.1714(16) 0.0548(6) 0.0103(8) 0.0168(5) -0.0234(8)
C2s 0.099(4) 0.070(3) 0.150(6) -0.013(4) 0.079(4) -0.014(3)
F1 0.0594(13) 0.0769(17) 0.0555(13) -0.0080(12) 0.0191(11) -0.0129(12)
F2 0.0696(14) 0.0561(13) 0.0508(13) -0.0048(11) 0.0132(11) 0.0055(11)
F3 0.0508(14) 0.179(4) 0.0688(18) -0.035(2) 0.0105(13) -0.0373(19)
F4 0.235(5) 0.0471(16) 0.076(2) 0.0151(14) 0.052(3) 0.027(2)
B1 0.047(2) 0.045(2) 0.0384(19) -0.0022(16) 0.0070(16) -0.0074(17)
F5 0.071(2) 0.284(7) 0.131(3) -0.146(4) 0.055(2) -0.070(3)
F6 0.0632(13) 0.0485(12) 0.0416(11) -0.0059(9) 0.0050(9) 0.0109(10)
F7 0.0741(15) 0.0521(13) 0.0669(15) 0.0129(11) 0.0417(12) 0.0042(11)
F8 0.354(7) 0.0551(17) 0.162(4) 0.048(2) 0.211(5) 0.077(3)
B2 0.060(2) 0.043(2) 0.049(2) -0.0071(18) 0.0286(19) -0.0050(18)

loop_
_atom_type_symbol
_atom_type_description
_atom_type_scat_dispersion_real
_atom_type_scat_dispersion_imag
_atom_type_scat_source
C C 0.0181 0.0091 'International Tables Vol C Tables 4.2.6.8 and 6.1.1.4'
H H 0.0000 0.0000 'International Tables Vol C Tables 4.2.6.8 and 6.1.1.4'
B B 0.0090 0.0039 'International Tables Vol C Tables 4.2.6.8 and 6.1.1.4'
N N 0.0311 0.0180 'International Tables Vol C Tables 4.2.6.8 and 6.1.1.4'
F F 0.0727 0.0534 'International Tables Vol C Tables 4.2.6.8 and 6.1.1.4'
Cl Cl 0.3639 0.7018 'International Tables Vol C Tables 4.2.6.8 and 6.1.1.4'
Ni Ni -3.0029 0.5091 'International Tables Vol C Tables 4.2.6.8 and 6.1.1.4'

loop_
_exptl_crystal_face_index_h
_exptl_crystal_face_index_k
_exptl_crystal_face_index_l
_exptl_crystal_face_perp_dist
_exptl_oxdiff_crystal_face_indexfrac_h
_exptl_oxdiff_crystal_face_indexfrac_k
_exptl_oxdiff_crystal_face_indexfrac_l
_exptl_oxdiff_crystal_face_x
_exptl_oxdiff_crystal_face_y
_exptl_oxdiff_crystal_face_z
12 0 -11 0.0246 12.0005 -0.0050 -10.9945 0.1236 0.9581 0.0471
14 0 3 0.0374 13.9937 -0.0058 3.0079 -0.8882 0.4349 0.2441
-14 0 -3 0.0374 -13.9937 0.0058 -3.0079 0.8882 -0.4349 -0.2441
3 -6 -1 0.3716 3.0026 -6.0052 -0.9964 0.1378 0.0914 0.9732
-3 6 1 0.3716 -3.0026 6.0052 0.9964 -0.1378 -0.0914 -0.9732
-16 0 4 0.0283 -15.9960 0.0066 3.9917 0.5307 -0.8174 -0.1903
-4 0 13 0.0427 -4.0042 0.0017 12.9990 -0.6497 -0.7219 0.0958
-14 0 10 0.0214 -13.9993 0.0058 9.9933 0.0406 -0.9955 -0.0888

loop_
_geom_angle_atom_site_label_1
_geom_angle_atom_site_label_2
_geom_angle_atom_site_label_3
_geom_angle
N1 Ni1 N11 86.40(11)
N1 Ni1 N21 85.79(11)
N1 Ni1 N41 92.68(10)
N1 Ni1 N61 95.14(11)
N2 Ni1 N1 177.56(11)
N2 Ni1 N11 92.83(10)
N2 Ni1 N21 95.03(10)
N2 Ni1 N41 85.05(10)
N2 Ni1 N61 87.15(10)
N21 Ni1 N11 172.05(10)
N41 Ni1 N11 93.08(10)
N41 Ni1 N21 88.77(10)
N61 Ni1 N11 88.80(11)
N61 Ni1 N21 90.43(11)
N61 Ni1 N41 172.06(11)
C1 N1 Ni1 118.5(2)
C1 N1 C31 119.4(3)
C31 N1 Ni1 121.9(2)
C51 N2 Ni1 122.11(19)
C51 N2 C71 117.6(2)
C71 N2 Ni1 120.2(2)
N12 N11 Ni1 122.0(2)
C11 N11 Ni1 131.5(2)
C11 N11 N12 105.6(3)
N11 N12 C2 122.8(3)
N11 N12 C13 110.3(3)
C13 N12 C2 126.9(3)
N22 N21 Ni1 124.0(2)
C21 N21 Ni1 129.8(2)
C21 N21 N22 106.1(3)
N21 N22 C23 109.6(3)
N21 N22 C32 123.7(3)
C23 N22 C32 126.6(3)
N42 N41 Ni1 124.34(19)
C41 N41 Ni1 129.5(2)
C41 N41 N42 105.8(2)
N41 N42 C43 109.9(2)
N41 N42 C52 123.0(2)
C43 N42 C52 126.8(3)
N62 N61 Ni1 123.1(2)
C61 N61 Ni1 130.4(2)
C61 N61 N62 106.2(3)
N61 N62 C72 123.7(3)
C63 N62 N61 110.5(3)
C63 N62 C72 125.7(3)
N1 C1 C2 121.8(3)
N1 C1 C6 120.3(3)
C6 C1 C2 117.2(3)
N12 C2 C1 121.7(3)
C3 C2 N12 117.5(3)
C3 C2 C1 120.7(3)
C2 C3 H3 119.4
C4 C3 C2 121.3(4)
C4 C3 H3 119.4
C3 C4 C5 118.4(4)
C3 C4 C7 119.9(5)
C5 C4 C7 121.6(4)
C4 C5 H5 119.3
C6 C5 C4 121.4(4)
C6 C5 H5 119.3
C1 C6 H6 119.5
C5 C6 C1 121.0(4)
C5 C6 H6 119.5
C4 C7 H7a 109.5
C4 C7 H7b 109.5
C4 C7 H7c 109.5
H7a C7 H7b 109.5
H7a C7 H7c 109.5
H7b C7 H7c 109.5
N11 C11 H11 124.2
N11 C11 C12 111.5(3)
C12 C11 H11 124.2
C11 C12 H12 127.5
C13 C12 C11 104.9(3)
C13 C12 H12 127.5
N12 C13 C12 107.7(3)
N12 C13 H13 126.2
C12 C13 H13 126.2
N21 C21 H21 124.3
N21 C21 C22 111.4(3)
C22 C21 H21 124.3
C21 C22 H22 127.4
C23 C22 C21 105.2(3)
C23 C22 H22 127.4
N22 C23 H23 126.1
C22 C23 N22 107.7(3)
C22 C23 H23 126.1
N1 C31 C32 122.4(3)
N1 C31 C36 119.8(3)
C36 C31 C32 117.5(3)
N22 C32 C31 123.0(3)
C33 C32 N22 117.3(3)
C33 C32 C31 119.5(3)
C32 C33 H33 119.2
C34 C33 C32 121.7(4)
C34 C33 H33 119.2
C33 C34 C35 118.9(4)
C33 C34 C37 120.3(5)
C35 C34 C37 120.7(4)
C34 C35 H35 119.7
C36 C35 C34 120.7(4)
C36 C35 H35 119.7
C31 C36 H36 119.2
C35 C36 C31 121.6(4)
C35 C36 H36 119.2
C34 C37 H37a 109.5
C34 C37 H37b 109.5
C34 C37 H37c 109.5
H37a C37 H37b 109.5
H37a C37 H37c 109.5
H37b C37 H37c 109.5
N41 C41 H41 124.5
N41 C41 C42 111.1(3)
C42 C41 H41 124.5
C41 C42 H42 127.5
C43 C42 C41 105.0(3)
C43 C42 H42 127.5
N42 C43 H43 125.9
C42 C43 N42 108.2(3)
C42 C43 H43 125.9
N2 C51 C52 122.3(3)
N2 C51 C56 120.6(3)
C56 C51 C52 116.9(3)
N42 C52 C51 123.3(3)
C53 C52 N42 116.9(3)
C53 C52 C51 119.5(3)
C52 C53 H53 118.9
C54 C53 C52 122.1(3)
C54 C53 H53 118.9
C53 C54 C55 118.5(3)
C53 C54 C57 120.3(3)
C55 C54 C57 121.3(3)
C54 C55 H55 119.7
C56 C55 C54 120.6(3)
C56 C55 H55 119.7
C51 C56 H56 118.9
C55 C56 C51 122.3(3)
C55 C56 H56 118.9
C54 C57 H57a 109.5
C54 C57 H57b 109.5
C54 C57 H57c 109.5
H57a C57 H57b 109.5
H57a C57 H57c 109.5
H57b C57 H57c 109.5
N61 C61 H61 125.0
N61 C61 C62 110.0(3)
C62 C61 H61 125.0
C61 C62 H62 126.9
C63 C62 C61 106.3(3)
C63 C62 H62 126.9
N62 C63 H63 126.5
C62 C63 N62 107.0(3)
C62 C63 H63 126.5
N2 C71 C72 121.9(3)
N2 C71 C76 120.0(3)
C76 C71 C72 117.9(3)
N62 C72 C71 122.7(3)
C73 C72 N62 117.8(3)
C73 C72 C71 119.2(3)
C72 C73 H73 119.3
C72 C73 C74 121.5(3)
C74 C73 H73 119.3
C73 C74 C77 121.2(4)
C75 C74 C73 119.3(3)
C75 C74 C77 119.5(4)
C74 C75 H75 119.9
C76 C75 C74 120.1(3)
C76 C75 H75 119.9
C71 C76 H76 119.0
C75 C76 C71 122.0(3)
C75 C76 H76 119.0
C74 C77 H77a 109.5
C74 C77 H77b 109.5
C74 C77 H77c 109.5
H77a C77 H77b 109.5
H77a C77 H77c 109.5
H77b C77 H77c 109.5
Cl1 C1s Cl2 110.5(2)
Cl1 C1s H1sa 109.6
Cl1 C1s H1sb 109.6
Cl2 C1s H1sa 109.6
Cl2 C1s H1sb 109.6
H1sa C1s H1sb 108.1
Cl3 C2s Cl4 112.2(4)
Cl3 C2s H2sa 109.2
Cl3 C2s H2sb 109.2
Cl4 C2s H2sa 109.2
Cl4 C2s H2sb 109.2
H2sa C2s H2sb 107.9
F2 B1 F1 109.8(3)
F3 B1 F1 107.0(3)
F3 B1 F2 108.7(4)
F4 B1 F1 110.6(4)
F4 B1 F2 108.0(3)
F4 B1 F3 112.8(4)
F5 B2 F6 105.5(3)
F7 B2 F5 107.7(4)
F7 B2 F6 115.1(3)
F8 B2 F5 109.7(5)
F8 B2 F6 110.2(4)
F8 B2 F7 108.5(4)

loop_
_geom_bond_atom_site_label_1
_geom_bond_atom_site_label_2
_geom_bond_distance
Ni1 N1 2.042(3)
Ni1 N2 2.033(3)
Ni1 N11 2.074(3)
Ni1 N21 2.066(3)
Ni1 N41 2.057(3)
Ni1 N61 2.053(3)
N1 C1 1.378(4)
N1 C31 1.387(4)
N2 C51 1.383(4)
N2 C71 1.385(4)
N11 N12 1.357(4)
N11 C11 1.331(4)
N12 C2 1.415(4)
N12 C13 1.365(4)
N21 N22 1.364(4)
N21 C21 1.331(4)
N22 C23 1.375(5)
N22 C32 1.409(5)
N41 N42 1.362(3)
N41 C41 1.325(4)
N42 C43 1.363(4)
N42 C52 1.415(4)
N61 N62 1.365(4)
N61 C61 1.325(5)
N62 C63 1.364(5)
N62 C72 1.417(4)
C2 C1 1.417(5)
C2 C3 1.390(5)
C3 H3 0.9500
C3 C4 1.388(6)
C4 C5 1.391(7)
C4 C7 1.510(6)
C5 H5 0.9500
C5 C6 1.384(6)
C6 C1 1.410(5)
C6 H6 0.9500
C7 H7a 0.9800
C7 H7b 0.9800
C7 H7c 0.9800
C11 H11 0.9500
C11 C12 1.393(5)
C12 H12 0.9500
C12 C13 1.367(5)
C13 H13 0.9500
C21 H21 0.9500
C21 C22 1.391(5)
C22 H22 0.9500
C22 C23 1.371(6)
C23 H23 0.9500
C32 C31 1.424(5)
C32 C33 1.402(5)
C33 H33 0.9500
C33 C34 1.382(6)
C34 C35 1.395(7)
C34 C37 1.521(6)
C35 H35 0.9500
C35 C36 1.380(6)
C36 C31 1.412(5)
C36 H36 0.9500
C37 H37a 0.9800
C37 H37b 0.9800
C37 H37c 0.9800
C41 H41 0.9500
C41 C42 1.403(5)
C42 H42 0.9500
C42 C43 1.354(5)
C43 H43 0.9500
C52 C51 1.427(4)
C52 C53 1.395(4)
C53 H53 0.9500
C53 C54 1.390(5)
C54 C55 1.393(5)
C54 C57 1.506(4)
C55 H55 0.9500
C55 C56 1.376(4)
C56 C51 1.412(4)
C56 H56 0.9500
C57 H57a 0.9800
C57 H57b 0.9800
C57 H57c 0.9800
C61 H61 0.9500
C61 C62 1.408(5)
C62 H62 0.9500
C62 C63 1.357(6)
C63 H63 0.9500
C72 C71 1.421(4)
C72 C73 1.397(5)
C73 H73 0.9500
C73 C74 1.399(6)
C74 C75 1.390(6)
C74 C77 1.502(5)
C75 H75 0.9500
C75 C76 1.373(5)
C76 C71 1.414(5)
C76 H76 0.9500
C77 H77a 0.9800
C77 H77b 0.9800
C77 H77c 0.9800
Cl1 C1s 1.762(4)
Cl2 C1s 1.772(4)
C1s H1sa 0.9900
C1s H1sb 0.9900
Cl3 C2s 1.736(6)
Cl4 C2s 1.750(6)
C2s H2sa 0.9900
C2s H2sb 0.9900
F1 B1 1.389(5)
F2 B1 1.385(5)
F3 B1 1.381(5)
F4 B1 1.347(5)
F5 B2 1.372(6)
F6 B2 1.380(5)
F7 B2 1.357(5)
F8 B2 1.341(6)

loop_
_geom_torsion_atom_site_label_1
_geom_torsion_atom_site_label_2
_geom_torsion_atom_site_label_3
_geom_torsion_atom_site_label_4
_geom_torsion
Ni1 N1 C1 C2 35.4(4)
Ni1 N1 C1 C6 -135.1(3)
Ni1 N1 C31 C32 28.2(4)
Ni1 N1 C31 C36 -146.1(3)
Ni1 N2 C51 C52 28.9(4)
Ni1 N2 C51 C56 -146.8(2)
Ni1 N2 C71 C72 34.2(4)
Ni1 N2 C71 C76 -140.5(2)
Ni1 N11 N12 C2 8.2(4)
Ni1 N11 N12 C13 -169.9(2)
Ni1 N11 C11 C12 169.0(2)
Ni1 N21 N22 C23 177.4(2)
Ni1 N21 N22 C32 -5.3(4)
Ni1 N21 C21 C22 -177.0(2)
Ni1 N41 N42 C43 173.3(2)
Ni1 N41 N42 C52 -12.1(4)
Ni1 N41 C41 C42 -172.4(2)
Ni1 N61 N62 C63 -174.2(2)
Ni1 N61 N62 C72 4.4(4)
Ni1 N61 C61 C62 174.3(2)
N1 Ni1 N2 C51 -23(3)
N1 Ni1 N2 C71 155(3)
N1 Ni1 N11 N12 28.2(2)
N1 Ni1 N11 C11 -139.1(3)
N1 Ni1 N21 N22 32.1(2)
N1 Ni1 N21 C21 -151.7(3)
N1 Ni1 N41 N42 -142.5(2)
N1 Ni1 N41 C41 29.3(3)
N1 Ni1 N61 N62 -153.9(2)
N1 Ni1 N61 C61 32.9(3)
N2 Ni1 N1 C1 23(3)
N2 Ni1 N1 C31 -153(2)
N2 Ni1 N11 N12 -149.5(2)
N2 Ni1 N11 C11 43.2(3)
N2 Ni1 N21 N22 -150.2(2)
N2 Ni1 N21 C21 26.0(3)
N2 Ni1 N41 N42 36.6(2)
N2 Ni1 N41 C41 -151.6(3)
N2 Ni1 N61 N62 26.9(2)
N2 Ni1 N61 C61 -146.2(3)
N11 Ni1 N1 C1 -48.7(2)
N11 Ni1 N1 C31 135.8(3)
N11 Ni1 N2 C51 48.7(2)
N11 Ni1 N2 C71 -133.9(2)
N11 Ni1 N21 N22 21.3(9)
N11 Ni1 N21 C21 -162.5(7)
N11 Ni1 N41 N42 -56.0(2)
N11 Ni1 N41 C41 115.8(3)
N11 Ni1 N61 N62 119.8(2)
N11 Ni1 N61 C61 -53.3(3)
N11 N12 C2 C1 -40.5(4)
N11 N12 C2 C3 144.1(3)
N11 N12 C13 C12 -0.6(4)
N11 C11 C12 C13 -0.6(4)
N12 N11 C11 C12 0.2(4)
N12 C2 C1 N1 16.0(5)
N12 C2 C1 C6 -173.2(3)
N12 C2 C3 C4 174.9(3)
N21 Ni1 N1 C1 132.8(2)
N21 Ni1 N1 C31 -42.7(3)
N21 Ni1 N2 C51 -132.5(2)
N21 Ni1 N2 C71 45.0(2)
N21 Ni1 N11 N12 39.0(9)
N21 Ni1 N11 C11 -128.3(7)
N21 Ni1 N41 N42 131.7(2)
N21 Ni1 N41 C41 -56.4(3)
N21 Ni1 N61 N62 -68.1(2)
N21 Ni1 N61 C61 118.8(3)
N21 N22 C23 C22 -0.5(4)
N21 N22 C32 C31 -26.9(5)
N21 N22 C32 C33 159.0(3)
N21 C21 C22 C23 0.0(4)
N22 N21 C21 C22 -0.3(4)
N22 C32 C31 N1 14.5(5)
N22 C32 C31 C36 -171.1(3)
N22 C32 C33 C34 172.3(3)
N41 Ni1 N1 C1 44.2(2)
N41 Ni1 N1 C31 -131.3(3)
N41 Ni1 N2 C51 -44.2(2)
N41 Ni1 N2 C71 133.3(2)
N41 Ni1 N11 N12 -64.3(2)
N41 Ni1 N11 C11 128.4(3)
N41 Ni1 N21 N22 124.9(2)
N41 Ni1 N21 C21 -58.9(3)
N41 Ni1 N61 N62 16.0(9)
N41 Ni1 N61 C61 -157.1(7)
N41 N42 C43 C42 -0.4(4)
N41 N42 C52 C51 -21.6(5)
N41 N42 C52 C53 164.9(3)
N41 C41 C42 C43 -0.8(4)
N42 N41 C41 C42 0.6(4)
N42 C52 C51 N2 12.6(5)
N42 C52 C51 C56 -171.4(3)
N42 C52 C53 C54 171.5(3)
N61 Ni1 N1 C1 -137.2(2)
N61 Ni1 N1 C31 47.3(3)
N61 Ni1 N2 C51 137.3(2)
N61 Ni1 N2 C71 -45.2(2)
N61 Ni1 N11 N12 123.4(2)
N61 Ni1 N11 C11 -43.9(3)
N61 Ni1 N21 N22 -63.0(2)
N61 Ni1 N21 C21 113.2(3)
N61 Ni1 N41 N42 47.5(9)
N61 Ni1 N41 C41 -140.7(7)
N61 N62 C63 C62 -0.8(4)
N61 N62 C72 C71 -32.6(4)
N61 N62 C72 C73 153.7(3)
N61 C61 C62 C63 -0.7(4)
N62 N61 C61 C62 0.2(4)
N62 C72 C71 N2 11.2(4)
N62 C72 C71 C76 -173.9(3)
N62 C72 C73 C74 173.2(3)
C1 N1 C31 C32 -147.3(3)
C1 N1 C31 C36 38.4(5)
C1 C2 C3 C4 -0.6(5)
C2 N12 C13 C12 -178.6(3)
C2 C3 C4 C5 -0.7(6)
C2 C3 C4 C7 177.8(4)
C3 C2 C1 N1 -168.7(3)
C3 C2 C1 C6 2.0(5)
C3 C4 C5 C6 0.3(6)
C4 C5 C6 C1 1.2(6)
C5 C6 C1 N1 168.5(3)
C5 C6 C1 C2 -2.4(5)
C7 C4 C5 C6 -178.0(4)
C11 N11 N12 C2 178.3(3)
C11 N11 N12 C13 0.3(3)
C11 C12 C13 N12 0.7(4)
C13 N12 C2 C1 137.2(3)
C13 N12 C2 C3 -38.2(5)
C21 N21 N22 C23 0.5(3)
C21 N21 N22 C32 177.7(3)
C21 C22 C23 N22 0.3(4)
C23 N22 C32 C31 149.9(3)
C23 N22 C32 C33 -24.2(5)
C31 N1 C1 C2 -149.0(3)
C31 N1 C1 C6 40.5(5)
C31 C32 C33 C34 -2.0(5)
C32 N22 C23 C22 -177.6(3)
C32 C33 C34 C35 -0.6(6)
C32 C33 C34 C37 178.6(4)
C33 C32 C31 N1 -171.5(3)
C33 C32 C31 C36 2.9(5)
C33 C34 C35 C36 2.3(6)
C34 C35 C36 C31 -1.4(6)
C35 C36 C31 N1 173.3(3)
C35 C36 C31 C32 -1.3(5)
C37 C34 C35 C36 -176.9(4)
C41 N41 N42 C43 -0.2(3)
C41 N41 N42 C52 174.4(3)
C41 C42 C43 N42 0.7(4)
C43 N42 C52 C51 152.0(3)
C43 N42 C52 C53 -21.4(5)
C51 N2 C71 C72 -148.2(3)
C51 N2 C71 C76 37.0(4)
C51 C52 C53 C54 -2.2(5)
C52 N42 C43 C42 -174.7(3)
C52 C53 C54 C55 0.5(5)
C52 C53 C54 C57 179.7(3)
C53 C52 C51 N2 -174.1(3)
C53 C52 C51 C56 1.8(4)
C53 C54 C55 C56 1.5(5)
C54 C55 C56 C51 -1.8(5)
C55 C56 C51 N2 176.1(3)
C55 C56 C51 C52 0.1(5)
C57 C54 C55 C56 -177.7(3)
C61 N61 N62 C63 0.3(4)
C61 N61 N62 C72 179.0(3)
C61 C62 C63 N62 0.9(4)
C63 N62 C72 C71 145.9(3)
C63 N62 C72 C73 -27.8(5)
C71 N2 C51 C52 -148.6(3)
C71 N2 C51 C56 35.6(4)
C71 C72 C73 C74 -0.8(5)
C72 N62 C63 C62 -179.4(3)
C72 C73 C74 C75 1.4(5)
C72 C73 C74 C77 -179.8(3)
C73 C72 C71 N2 -175.2(3)
C73 C72 C71 C76 -0.3(4)
C73 C74 C75 C76 -1.0(5)
C74 C75 C76 C71 0.0(5)
C75 C76 C71 N2 175.7(3)
C75 C76 C71 C72 0.7(5)
C77 C74 C75 C76 -179.8(3)
